data_7030084
loop_
_publ_author_name
'Funasako, Yusuke'
'Nosho, Misaki'
'Mochida, Tomoyuki'

_publ_section_title
;
 Ionic liquids from copper(II) complexes with alkylimidazole-containing
 tripodal ligands.
;
_journal_issue 28
_journal_name_full 'Dalton transactions (Cambridge, England : 2003)'
_journal_page_first 10138
_journal_page_last 10143
_journal_paper_doi 10.1039/c3dt50976a
_journal_volume 42
_journal_year 2013
_chemical_formula_moiety 'C2 F6 N O4 S2, C12 H30 Cl Cu N4'
_chemical_formula_sum 'C14 H30 Cl Cu F6 N5 O4 S2'
_chemical_formula_weight 609.54
_chemical_name_systematic
;
 ?
;
_space_group_IT_number 14
_symmetry_cell_setting monoclinic
_symmetry_space_group_name_Hall '-P 2ybc'
_symmetry_space_group_name_H-M 'P 1 21/c 1'
_atom_sites_solution_hydrogens geom
_atom_sites_solution_primary direct
_atom_sites_solution_secondary difmap
_audit_creation_method SHELXL-97
_cell_angle_alpha 90.00
_cell_angle_beta 128.831(19)
_cell_angle_gamma 90.00
_cell_formula_units_Z 4
_cell_length_a 12.236(5)
_cell_length_b 15.751(5)
_cell_length_c 16.495(5)
_cell_measurement_reflns_used 5533
_cell_measurement_temperature 100
_cell_measurement_theta_max 27.48
_cell_measurement_theta_min 2.47
_cell_volume 2476.5(16)
_computing_cell_refinement 'APEX2 (Bruker AXS, 2006)'
_computing_data_collection 'APEX2 (Bruker AXS, 2006)'
_computing_data_reduction 'SAINT (Bruker AXS, 2004)'
_computing_molecular_graphics 'XSHEL (Bruker AXS,2002)'
_computing_publication_material 'XCIF (Bruker AXS, 2001)'
_computing_structure_refinement 'SHELXL-97 (Sheldrick, 1997)'
_computing_structure_solution 'SHELXS-97 (Sheldrick, 1997)'
_diffrn_ambient_temperature 100
_diffrn_detector_area_resol_mean 8.333
_diffrn_measured_fraction_theta_full 0.998
_diffrn_measured_fraction_theta_max 0.998
_diffrn_measurement_device_type 'Bruker APEXII CCD area detector'
_diffrn_measurement_method 'phi and omega scans'
_diffrn_radiation_monochromator 'Bruker Helios multilayer confocal mirror'
_diffrn_radiation_source 'Bruker TXS fine-focus rotating anode'
_diffrn_radiation_type MoK\a
_diffrn_radiation_wavelength 0.71073
_diffrn_reflns_av_R_equivalents 0.0473
_diffrn_reflns_av_unetI/netI 0.0519
_diffrn_reflns_limit_h_max 11
_diffrn_reflns_limit_h_min -14
_diffrn_reflns_limit_k_max 17
_diffrn_reflns_limit_k_min -18
_diffrn_reflns_limit_l_max 19
_diffrn_reflns_limit_l_min -19
_diffrn_reflns_number 11662
_diffrn_reflns_theta_full 25.03
_diffrn_reflns_theta_max 25.03
_diffrn_reflns_theta_min 2.05
_exptl_absorpt_coefficient_mu 1.234
_exptl_absorpt_correction_T_max 0.8949
_exptl_absorpt_correction_T_min 0.7791
_exptl_absorpt_correction_type empirical
_exptl_absorpt_process_details
;
SADABS Sheldrick 1996
;
_exptl_crystal_colour green
_exptl_crystal_density_diffrn 1.635
_exptl_crystal_density_method 'not measured'
_exptl_crystal_description prism
_exptl_crystal_F_000 1252
_exptl_crystal_size_max 0.21
_exptl_crystal_size_mid 0.16
_exptl_crystal_size_min 0.09
_refine_diff_density_max 1.822
_refine_diff_density_min -1.690
_refine_diff_density_rms 0.113
_refine_ls_extinction_method none
_refine_ls_goodness_of_fit_ref 1.050
_refine_ls_hydrogen_treatment constr
_refine_ls_matrix_type full
_refine_ls_number_parameters 412
_refine_ls_number_reflns 4375
_refine_ls_number_restraints 54
_refine_ls_restrained_S_all 1.195
_refine_ls_R_factor_all 0.0687
_refine_ls_R_factor_gt 0.0610
_refine_ls_shift/su_max 0.001
_refine_ls_shift/su_mean 0.000
_refine_ls_structure_factor_coef Fsqd
_refine_ls_weighting_details 'calc w=1/[\s^2^(Fo^2^)+(0.0583P)^2^+12.7780P] where P=(Fo^2^+2Fc^2^)/3'
_refine_ls_weighting_scheme calc
_refine_ls_wR_factor_gt 0.1482
_refine_ls_wR_factor_ref 0.1551
_reflns_number_gt 3839
_reflns_number_total 4375
_reflns_threshold_expression >2sigma(I)
_cod_data_source_file c3dt50976a.cif
_cod_data_source_block Me6trenTf2N_100K
_cod_depositor_comments
;
The following automatic conversions were performed:

'_symmetry_cell_setting' value 'Monoclinic' changed to 'monoclinic'
according to
/usr/data/users/saulius/automatic-downloads/retrospective/RSC/lib/dictionaries/cif_core.dic
dictionary named 'cif_core.dic' version 2.4.2 from 2011-04-26.

Automatic conversion script
Id: cif_fix_values 2281 2013-09-26 08:29:07Z andrius 
;
_cod_original_cell_volume 2476.5(15)
_cod_original_sg_symbol_H-M 'P 21/c'
_cod_database_code 7030084

loop_
_symmetry_equiv_pos_as_xyz
'x, y, z'
'-x, y+1/2, -z+1/2'
'-x, -y, -z'
'x, -y-1/2, z-1/2'

loop_
_atom_site_label
_atom_site_type_symbol
_atom_site_fract_x
_atom_site_fract_y
_atom_site_fract_z
_atom_site_U_iso_or_equiv
_atom_site_adp_type
_atom_site_occupancy
_atom_site_symmetry_multiplicity
_atom_site_calc_flag
_atom_site_refinement_flags
_atom_site_disorder_assembly
_atom_site_disorder_group
S1 S 0.4167(4) 0.9376(3) 0.4843(3) 0.0217(8) Uani 0.50 1 d PD . 1
O1 O 0.3172(9) 1.0049(5) 0.4409(6) 0.0296(17) Uani 0.50 1 d P . 1
O2 O 0.3702(10) 0.8531(7) 0.4434(8) 0.032(2) Uani 0.50 1 d P A 1
O5 O 0.5408(10) 0.5459(4) 0.4053(9) 0.035(2) Uani 0.50 1 d PD . 1
O6 O 0.3386(6) 0.4566(6) 0.3069(5) 0.047(2) Uani 0.50 1 d PD B 1
F1 F 0.6086(6) 0.9040(6) 0.6753(11) 0.035(3) Uani 0.50 1 d PD . 1
F2 F 0.4528(9) 0.9726(4) 0.6756(5) 0.0404(17) Uani 0.50 1 d PD . 1
F3 F 0.4108(7) 0.8524(4) 0.6188(6) 0.0420(18) Uani 0.50 1 d PDU . 1
F7 F 0.5883(8) 0.3715(5) 0.3651(5) 0.0415(17) Uani 0.50 1 d PD C 1
F8 F 0.6888(7) 0.3819(6) 0.5262(5) 0.049(2) Uani 0.50 1 d PD C 1
F9 F 0.4927(8) 0.3081(4) 0.4140(8) 0.0468(19) Uani 0.50 1 d PD C 1
S2 S 0.3749(4) 0.9568(3) 0.4881(3) 0.0227(9) Uani 0.50 1 d PD . 2
O3 O 0.2343(7) 0.9716(5) 0.4484(6) 0.0283(17) Uani 0.50 1 d PD D 2
O4 O 0.4012(10) 0.8924(7) 0.4414(7) 0.028(2) Uani 0.50 1 d PD . 2
O7 O 0.5036(11) 0.5240(6) 0.3520(8) 0.038(2) Uani 0.50 1 d PD C 2
O8 O 0.3323(6) 0.4637(5) 0.3721(6) 0.0364(19) Uani 0.50 1 d PD C 2
F4 F 0.5807(11) 0.8696(8) 0.6667(12) 0.062(4) Uani 0.50 1 d PD . 2
F5 F 0.5347(8) 0.9976(4) 0.6693(5) 0.0440(18) Uani 0.50 1 d PD . 2
F6 F 0.3684(9) 0.9042(8) 0.6175(8) 0.070(3) Uani 0.50 1 d PDU . 2
F10 F 0.4914(10) 0.3314(6) 0.3525(6) 0.063(3) Uani 0.50 1 d PD C 2
F11 F 0.6991(6) 0.3896(5) 0.4805(8) 0.046(2) Uani 0.50 1 d PD C 2
F12 F 0.5720(8) 0.3413(4) 0.5121(5) 0.0421(17) Uani 0.50 1 d PD C 2
C1 C 1.0295(6) 0.8095(4) 0.7577(4) 0.0286(12) Uani 1 1 d . . .
H1A H 1.1136 0.7754 0.8101 0.034 Uiso 1 1 calc R . .
H1B H 0.9956 0.8364 0.7925 0.034 Uiso 1 1 calc R . .
C2 C 1.0678(6) 0.8772(3) 0.7151(4) 0.0295(12) Uani 1 1 d . . .
H2A H 0.9874 0.9162 0.6699 0.035 Uiso 1 1 calc R . .
H2B H 1.1481 0.9108 0.7731 0.035 Uiso 1 1 calc R . .
C3 C 1.2491(6) 0.8021(4) 0.7228(5) 0.0333(13) Uani 1 1 d . . .
H3A H 1.2694 0.7740 0.6805 0.050 Uiso 1 1 calc R . .
H3B H 1.2564 0.7608 0.7704 0.050 Uiso 1 1 calc R . .
H3C H 1.3168 0.8481 0.7630 0.050 Uiso 1 1 calc R . .
C4 C 1.1025(7) 0.9035(4) 0.5881(5) 0.0361(14) Uani 1 1 d . . .
H4A H 1.1724 0.9474 0.6327 0.054 Uiso 1 1 calc R . .
H4B H 1.0090 0.9292 0.5426 0.054 Uiso 1 1 calc R . .
H4C H 1.1239 0.8774 0.5456 0.054 Uiso 1 1 calc R . .
C5 C 0.7768(6) 0.7939(4) 0.6135(5) 0.0314(13) Uani 1 1 d . . .
H5A H 0.7860 0.8559 0.6100 0.038 Uiso 1 1 calc R . .
H5B H 0.7381 0.7837 0.6503 0.038 Uiso 1 1 calc R . .
C6 C 0.6783(6) 0.7581(4) 0.5049(5) 0.0330(13) Uani 1 1 d . . .
H6A H 0.6585 0.6978 0.5080 0.040 Uiso 1 1 calc R . .
H6B H 0.5884 0.7896 0.4644 0.040 Uiso 1 1 calc R . .
C7 C 0.7290(7) 0.8523(4) 0.4150(5) 0.0361(14) Uani 1 1 d . . .
H7A H 0.6297 0.8668 0.3623 0.054 Uiso 1 1 calc R . .
H7B H 0.7762 0.8556 0.3843 0.054 Uiso 1 1 calc R . .
H7C H 0.7730 0.8923 0.4732 0.054 Uiso 1 1 calc R . .
C8 C 0.6668(7) 0.7089(4) 0.3610(4) 0.0407(15) Uani 1 1 d . . .
H8A H 0.6717 0.6502 0.3827 0.061 Uiso 1 1 calc R . .
H8B H 0.7109 0.7129 0.3280 0.061 Uiso 1 1 calc R . .
H8C H 0.5684 0.7265 0.3114 0.061 Uiso 1 1 calc R . .
C9 C 0.9169(6) 0.6695(3) 0.7130(4) 0.0295(12) Uani 1 1 d . . .
H9A H 0.8246 0.6418 0.6621 0.035 Uiso 1 1 calc R . .
H9B H 0.9318 0.6774 0.7788 0.035 Uiso 1 1 calc R . .
C10 C 1.0311(7) 0.6139(4) 0.7319(5) 0.0332(13) Uani 1 1 d . . .
H10A H 1.1239 0.6372 0.7902 0.040 Uiso 1 1 calc R . .
H10B H 1.0232 0.5561 0.7514 0.040 Uiso 1 1 calc R . .
C11 C 1.1538(6) 0.5780(4) 0.6660(5) 0.0392(14) Uani 1 1 d . . .
H11A H 1.2306 0.6145 0.7202 0.059 Uiso 1 1 calc R . .
H11B H 1.1497 0.5789 0.6047 0.059 Uiso 1 1 calc R . .
H11C H 1.1701 0.5197 0.6922 0.059 Uiso 1 1 calc R . .
C12 C 0.9069(7) 0.5505(4) 0.5599(5) 0.0365(14) Uani 1 1 d . . .
H12A H 0.9314 0.4927 0.5880 0.055 Uiso 1 1 calc R . .
H12B H 0.8958 0.5524 0.4958 0.055 Uiso 1 1 calc R . .
H12C H 0.8187 0.5674 0.5448 0.055 Uiso 1 1 calc R . .
C13 C 0.4744(5) 0.9237(3) 0.6205(4) 0.0378(14) Uani 1 1 d D . .
C14 C 0.5640(5) 0.3798(3) 0.4348(3) 0.0366(14) Uani 1 1 d D . .
Cl1 Cl 1.00391(17) 0.71365(10) 0.46107(11) 0.0380(4) Uani 1 1 d . . .
Cu1 Cu 0.95789(6) 0.73480(4) 0.57096(4) 0.0181(2) Uani 1 1 d . . .
N1 N 0.9180(5) 0.7530(3) 0.6723(3) 0.0205(9) Uani 1 1 d . . .
N2 N 1.1060(5) 0.8375(3) 0.6541(3) 0.0258(10) Uani 1 1 d . . .
N3 N 0.7414(5) 0.7651(3) 0.4531(3) 0.0266(10) Uani 1 1 d . . .
N4 N 1.0195(5) 0.6094(3) 0.6370(4) 0.0262(10) Uani 1 1 d . . .
N5 N 0.4419(7) 1.0513(3) 0.5051(6) 0.0231(18) Uani 0.50 1 d PD . .
N6 N 0.4281(9) 0.4687(5) 0.4833(4) 0.028(2) Uani 0.50 1 d PD . .
S3 S 0.46663(16) 0.47824(9) 0.40438(12) 0.0346(4) Uani 1 1 d D . .

loop_
_atom_site_aniso_label
_atom_site_aniso_U_11
_atom_site_aniso_U_22
_atom_site_aniso_U_33
_atom_site_aniso_U_23
_atom_site_aniso_U_13
_atom_site_aniso_U_12
S1 0.024(2) 0.025(2) 0.0176(17) 0.0049(15) 0.0136(16) 0.0044(15)
O1 0.035(5) 0.027(4) 0.027(4) 0.003(4) 0.019(4) 0.008(4)
O2 0.035(5) 0.024(5) 0.042(5) -0.003(5) 0.027(5) 0.000(4)
O5 0.041(6) 0.019(5) 0.042(6) -0.006(4) 0.024(5) -0.007(4)
O6 0.040(5) 0.037(5) 0.064(7) 0.003(5) 0.033(5) 0.006(4)
F1 0.032(5) 0.047(5) 0.028(4) 0.005(5) 0.019(4) -0.003(4)
F2 0.063(5) 0.041(4) 0.034(4) 0.006(3) 0.038(4) 0.011(4)
F3 0.034(4) 0.070(5) 0.037(4) 0.023(4) 0.029(3) 0.009(4)
F7 0.045(4) 0.046(4) 0.040(4) -0.002(3) 0.030(4) 0.013(4)
F8 0.044(5) 0.062(6) 0.029(4) 0.004(4) 0.017(4) 0.028(4)
F9 0.063(5) 0.024(4) 0.076(6) -0.011(4) 0.054(5) -0.002(3)
S2 0.029(2) 0.025(2) 0.0215(17) 0.0009(15) 0.0188(18) 0.0029(16)
O3 0.028(4) 0.034(4) 0.023(4) 0.000(3) 0.017(4) 0.001(3)
O4 0.035(6) 0.029(6) 0.027(5) -0.002(5) 0.022(4) 0.002(5)
O7 0.044(6) 0.021(5) 0.047(6) -0.004(4) 0.028(6) -0.009(4)
O8 0.030(4) 0.046(5) 0.029(4) -0.006(4) 0.016(4) 0.005(4)
F4 0.053(6) 0.100(11) 0.042(7) 0.023(9) 0.035(6) 0.031(7)
F5 0.049(5) 0.059(5) 0.024(4) -0.004(3) 0.023(4) -0.007(4)
F6 0.076(6) 0.097(7) 0.072(6) -0.004(5) 0.063(5) 0.000(5)
F10 0.074(7) 0.047(5) 0.049(5) -0.021(4) 0.029(5) -0.001(5)
F11 0.042(5) 0.044(5) 0.057(6) -0.006(4) 0.033(5) 0.008(3)
F12 0.059(5) 0.031(4) 0.053(5) 0.012(3) 0.042(4) 0.013(3)
C1 0.040(3) 0.032(3) 0.018(3) -0.009(2) 0.021(3) -0.007(2)
C2 0.039(3) 0.026(3) 0.024(3) -0.010(2) 0.020(3) -0.009(2)
C3 0.028(3) 0.039(3) 0.029(3) -0.004(3) 0.016(3) -0.010(3)
C4 0.041(4) 0.035(3) 0.033(3) 0.000(3) 0.024(3) -0.012(3)
C5 0.036(3) 0.033(3) 0.037(3) -0.006(3) 0.029(3) 0.000(2)
C6 0.025(3) 0.039(3) 0.035(3) 0.003(3) 0.019(3) 0.004(2)
C7 0.036(3) 0.035(3) 0.028(3) 0.009(3) 0.015(3) 0.004(3)
C8 0.036(4) 0.046(4) 0.020(3) -0.007(3) 0.008(3) -0.010(3)
C9 0.043(3) 0.030(3) 0.028(3) 0.003(2) 0.028(3) -0.004(2)
C10 0.043(4) 0.028(3) 0.030(3) 0.010(2) 0.023(3) 0.003(3)
C11 0.033(3) 0.032(3) 0.047(4) -0.002(3) 0.023(3) 0.006(3)
C12 0.037(3) 0.024(3) 0.043(4) -0.005(3) 0.022(3) -0.004(2)
C13 0.046(4) 0.035(3) 0.028(3) 0.006(3) 0.022(3) 0.015(3)
C14 0.036(4) 0.030(3) 0.050(4) 0.002(3) 0.030(3) 0.003(3)
Cl1 0.0520(9) 0.0514(9) 0.0293(7) -0.0074(6) 0.0346(8) -0.0043(7)
Cu1 0.0241(4) 0.0216(3) 0.0130(3) -0.0023(2) 0.0138(3) -0.0019(2)
N1 0.027(2) 0.024(2) 0.016(2) -0.0026(17) 0.016(2) -0.0036(18)
N2 0.030(3) 0.029(2) 0.022(2) -0.0027(19) 0.017(2) -0.0077(19)
N3 0.025(2) 0.028(2) 0.019(2) 0.0000(18) 0.010(2) -0.0013(18)
N4 0.029(2) 0.021(2) 0.028(2) -0.0003(18) 0.018(2) 0.0021(18)
N5 0.027(5) 0.026(5) 0.021(4) 0.005(4) 0.018(4) 0.004(4)
N6 0.026(5) 0.022(5) 0.042(6) -0.006(4) 0.025(5) -0.004(4)
S3 0.0444(9) 0.0335(8) 0.0414(9) 0.0163(6) 0.0343(8) 0.0173(7)

loop_
_atom_type_symbol
_atom_type_description
_atom_type_scat_dispersion_real
_atom_type_scat_dispersion_imag
_atom_type_scat_source
C C 0.0033 0.0016 'International Tables Vol C Tables 4.2.6.8 and 6.1.1.4'
H H 0.0000 0.0000 'International Tables Vol C Tables 4.2.6.8 and 6.1.1.4'
N N 0.0061 0.0033 'International Tables Vol C Tables 4.2.6.8 and 6.1.1.4'
O O 0.0106 0.0060 'International Tables Vol C Tables 4.2.6.8 and 6.1.1.4'
F F 0.0171 0.0103 'International Tables Vol C Tables 4.2.6.8 and 6.1.1.4'
S S 0.1246 0.1234 'International Tables Vol C Tables 4.2.6.8 and 6.1.1.4'
Cu Cu 0.3201 1.2651 'International Tables Vol C Tables 4.2.6.8 and 6.1.1.4'
Cl Cl 0.1484 0.1585 'International Tables Vol C Tables 4.2.6.8 and 6.1.1.4'

loop_
_geom_angle_atom_site_label_1
_geom_angle_atom_site_label_2
_geom_angle_atom_site_label_3
_geom_angle
_geom_angle_site_symmetry_1
_geom_angle_site_symmetry_3
O1 S1 O2 119.5(6) . .
O1 S1 N5 119.2(4) . 3_676
O2 S1 N5 103.3(6) . 3_676
O1 S1 N5 49.4(4) . .
O2 S1 N5 166.7(6) . .
N5 S1 N5 80.3(4) 3_676 .
O1 S1 C13 104.3(5) . .
O2 S1 C13 101.0(5) . .
N5 S1 C13 107.6(4) 3_676 .
N5 S1 C13 89.8(4) . .
N5 O1 S1 79.9(5) . .
S3 O5 N6 66.3(4) . 3_666
O3 S2 O4 119.0(6) . .
O3 S2 N5 105.1(5) . .
O4 S2 N5 118.7(6) . .
O3 S2 C13 108.1(4) . .
O4 S2 C13 104.0(5) . .
N5 S2 C13 99.9(4) . .
O3 S2 N5 160.2(5) . 3_676
O4 S2 N5 54.0(5) . 3_676
N5 S2 N5 69.8(4) . 3_676
C13 S2 N5 91.7(3) . 3_676
S2 O4 N5 85.2(6) . 3_676
S3 O8 N6 71.3(4) . .
N1 C1 C2 110.5(4) . .
N1 C1 H1A 109.6 . .
C2 C1 H1A 109.6 . .
N1 C1 H1B 109.6 . .
C2 C1 H1B 109.6 . .
H1A C1 H1B 108.1 . .
N2 C2 C1 109.9(4) . .
N2 C2 H2A 109.7 . .
C1 C2 H2A 109.7 . .
N2 C2 H2B 109.7 . .
C1 C2 H2B 109.7 . .
H2A C2 H2B 108.2 . .
N2 C3 H3A 109.5 . .
N2 C3 H3B 109.5 . .
H3A C3 H3B 109.5 . .
N2 C3 H3C 109.5 . .
H3A C3 H3C 109.5 . .
H3B C3 H3C 109.5 . .
N2 C4 H4A 109.5 . .
N2 C4 H4B 109.5 . .
H4A C4 H4B 109.5 . .
N2 C4 H4C 109.5 . .
H4A C4 H4C 109.5 . .
H4B C4 H4C 109.5 . .
N1 C5 C6 110.4(4) . .
N1 C5 H5A 109.6 . .
C6 C5 H5A 109.6 . .
N1 C5 H5B 109.6 . .
C6 C5 H5B 109.6 . .
H5A C5 H5B 108.1 . .
N3 C6 C5 110.0(5) . .
N3 C6 H6A 109.7 . .
C5 C6 H6A 109.7 . .
N3 C6 H6B 109.7 . .
C5 C6 H6B 109.7 . .
H6A C6 H6B 108.2 . .
N3 C7 H7A 109.5 . .
N3 C7 H7B 109.5 . .
H7A C7 H7B 109.5 . .
N3 C7 H7C 109.5 . .
H7A C7 H7C 109.5 . .
H7B C7 H7C 109.5 . .
N3 C8 H8A 109.5 . .
N3 C8 H8B 109.5 . .
H8A C8 H8B 109.5 . .
N3 C8 H8C 109.5 . .
H8A C8 H8C 109.5 . .
H8B C8 H8C 109.5 . .
N1 C9 C10 109.9(4) . .
N1 C9 H9A 109.7 . .
C10 C9 H9A 109.7 . .
N1 C9 H9B 109.7 . .
C10 C9 H9B 109.7 . .
H9A C9 H9B 108.2 . .
N4 C10 C9 110.3(4) . .
N4 C10 H10A 109.6 . .
C9 C10 H10A 109.6 . .
N4 C10 H10B 109.6 . .
C9 C10 H10B 109.6 . .
H10A C10 H10B 108.1 . .
N4 C11 H11A 109.5 . .
N4 C11 H11B 109.5 . .
H11A C11 H11B 109.5 . .
N4 C11 H11C 109.5 . .
H11A C11 H11C 109.5 . .
H11B C11 H11C 109.5 . .
N4 C12 H12A 109.5 . .
N4 C12 H12B 109.5 . .
H12A C12 H12B 109.5 . .
N4 C12 H12C 109.5 . .
H12A C12 H12C 109.5 . .
H12B C12 H12C 109.5 . .
F6 C13 F1 138.6(9) . .
F6 C13 F4 117.7(9) . .
F1 C13 F4 26.6(7) . .
F6 C13 F2 62.9(6) . .
F1 C13 F2 111.1(9) . .
F4 C13 F2 121.3(9) . .
F6 C13 F5 112.7(7) . .
F1 C13 F5 79.3(7) . .
F4 C13 F5 104.0(9) . .
F2 C13 F5 50.3(5) . .
F6 C13 F3 42.2(5) . .
F1 C13 F3 105.7(6) . .
F4 C13 F3 79.8(7) . .
F2 C13 F3 97.7(6) . .
F5 C13 F3 145.3(6) . .
F6 C13 S2 97.1(6) . .
F1 C13 S2 120.5(8) . .
F4 C13 S2 124.3(8) . .
F2 C13 S2 112.9(4) . .
F5 C13 S2 100.2(4) . .
F3 C13 S2 105.9(4) . .
F6 C13 S1 111.1(6) . .
F1 C13 S1 102.6(8) . .
F4 C13 S1 105.0(8) . .
F2 C13 S1 130.7(5) . .
F5 C13 S1 105.4(4) . .
F3 C13 S1 106.8(4) . .
S2 C13 S1 19.39(12) . .
F10 C14 F8 138.9(7) . .
F10 C14 F11 116.9(7) . .
F8 C14 F11 37.4(4) . .
F10 C14 F9 47.8(6) . .
F8 C14 F9 114.8(7) . .
F11 C14 F9 128.7(7) . .
F10 C14 F12 108.5(7) . .
F8 C14 F12 65.6(6) . .
F11 C14 F12 100.8(6) . .
F9 C14 F12 60.9(6) . .
F10 C14 F7 55.4(6) . .
F8 C14 F7 105.0(6) . .
F11 C14 F7 68.7(6) . .
F9 C14 F7 98.9(6) . .
F12 C14 F7 145.4(6) . .
F10 C14 S3 108.0(5) . .
F8 C14 S3 112.6(5) . .
F11 C14 S3 115.0(5) . .
F9 C14 S3 116.1(4) . .
F12 C14 S3 106.8(4) . .
F7 C14 S3 107.4(4) . .
N1 Cu1 N3 85.20(18) . .
N1 Cu1 N4 84.38(17) . .
N3 Cu1 N4 120.45(18) . .
N1 Cu1 N2 84.85(17) . .
N3 Cu1 N2 118.58(18) . .
N4 Cu1 N2 118.54(18) . .
N1 Cu1 Cl1 179.27(14) . .
N3 Cu1 Cl1 95.45(14) . .
N4 Cu1 Cl1 95.00(13) . .
N2 Cu1 Cl1 95.11(12) . .
C9 N1 C1 111.4(4) . .
C9 N1 C5 109.9(4) . .
C1 N1 C5 110.9(4) . .
C9 N1 Cu1 108.8(3) . .
C1 N1 Cu1 108.2(3) . .
C5 N1 Cu1 107.6(3) . .
C3 N2 C2 111.4(4) . .
C3 N2 C4 107.5(4) . .
C2 N2 C4 108.9(4) . .
C3 N2 Cu1 109.0(3) . .
C2 N2 Cu1 104.5(3) . .
C4 N2 Cu1 115.6(3) . .
C6 N3 C7 111.5(5) . .
C6 N3 C8 110.0(5) . .
C7 N3 C8 106.6(4) . .
C6 N3 Cu1 105.0(3) . .
C7 N3 Cu1 109.4(4) . .
C8 N3 Cu1 114.5(4) . .
C12 N4 C11 108.4(4) . .
C12 N4 C10 111.0(5) . .
C11 N4 C10 108.9(5) . .
C12 N4 Cu1 107.4(3) . .
C11 N4 Cu1 115.9(4) . .
C10 N4 Cu1 105.2(3) . .
O1 N5 S1 135.6(6) . 3_676
O1 N5 S2 37.3(4) . .
S1 N5 S2 119.9(4) 3_676 .
O1 N5 O4 165.3(7) . 3_676
S1 N5 O4 31.6(3) 3_676 3_676
S2 N5 O4 144.3(5) . 3_676
O1 N5 S1 50.6(4) . .
S1 N5 S1 99.7(3) 3_676 .
S2 N5 S1 20.24(13) . .
O4 N5 S1 126.3(4) 3_676 .
O1 N5 S2 127.4(5) . 3_676
S1 N5 S2 9.80(18) 3_676 3_676
S2 N5 S2 110.2(4) . 3_676
O4 N5 S2 40.8(3) 3_676 3_676
S1 N5 S2 90.0(3) . 3_676
O8 N6 O5 148.9(7) . 3_666
O8 N6 S3 53.2(3) . .
O5 N6 S3 156.6(7) 3_666 .
O8 N6 S3 152.8(7) . 3_666
O5 N6 S3 49.7(2) 3_666 3_666
S3 N6 S3 115.2(5) . 3_666
O8 N6 N6 106.4(5) . 3_666
O5 N6 N6 104.0(5) 3_666 3_666
S3 N6 N6 58.3(3) . 3_666
S3 N6 N6 56.9(3) 3_666 3_666
O8 S3 O5 137.2(6) . .
O8 S3 O7 127.5(6) . .
O5 S3 O7 32.1(4) . .
O8 S3 O6 47.5(5) . .
O5 S3 O6 116.5(6) . .
O7 S3 O6 88.8(6) . .
O8 S3 N6 55.5(4) . .
O5 S3 N6 124.7(5) . .
O7 S3 N6 154.0(5) . .
O6 S3 N6 102.4(5) . .
O8 S3 N6 114.3(4) . 3_666
O5 S3 N6 64.0(5) . 3_666
O7 S3 N6 95.9(5) . 3_666
O6 S3 N6 156.2(5) . 3_666
N6 S3 N6 64.8(5) . 3_666
O8 S3 C14 112.1(4) . .
O5 S3 C14 109.7(4) . .
O7 S3 C14 101.5(4) . .
O6 S3 C14 100.1(4) . .
N6 S3 C14 99.6(3) . .
N6 S3 C14 101.7(3) 3_666 .

loop_
_geom_bond_atom_site_label_1
_geom_bond_atom_site_label_2
_geom_bond_distance
_geom_bond_site_symmetry_2
S1 O1 1.423(9) .
S1 O2 1.439(11) .
S1 N5 1.636(4) 3_676
S1 N5 1.813(7) .
S1 C13 1.898(7) .
O1 N5 1.399(10) .
O5 S3 1.394(5) .
O5 N6 1.643(11) 3_666
O6 S3 1.413(5) .
F1 C13 1.322(5) .
F2 C13 1.339(5) .
F3 C13 1.356(5) .
F7 C14 1.364(5) .
F8 C14 1.311(5) .
F9 C14 1.334(5) .
S2 O3 1.424(7) .
S2 O4 1.427(7) .
S2 N5 1.637(4) .
S2 C13 1.785(7) .
S2 N5 2.178(6) 3_676
O4 N5 1.768(13) 3_676
O7 S3 1.400(5) .
O8 S3 1.392(5) .
O8 N6 1.432(10) .
F4 C13 1.325(5) .
F5 C13 1.343(5) .
F6 C13 1.304(5) .
F10 C14 1.305(5) .
F11 C14 1.327(5) .
F12 C14 1.359(5) .
C1 N1 1.493(7) .
C1 C2 1.505(8) .
C1 H1A 0.9900 .
C1 H1B 0.9900 .
C2 N2 1.487(7) .
C2 H2A 0.9900 .
C2 H2B 0.9900 .
C3 N2 1.474(8) .
C3 H3A 0.9800 .
C3 H3B 0.9800 .
C3 H3C 0.9800 .
C4 N2 1.487(7) .
C4 H4A 0.9800 .
C4 H4B 0.9800 .
C4 H4C 0.9800 .
C5 N1 1.496(7) .
C5 C6 1.507(8) .
C5 H5A 0.9900 .
C5 H5B 0.9900 .
C6 N3 1.470(7) .
C6 H6A 0.9900 .
C6 H6B 0.9900 .
C7 N3 1.478(7) .
C7 H7A 0.9800 .
C7 H7B 0.9800 .
C7 H7C 0.9800 .
C8 N3 1.479(7) .
C8 H8A 0.9800 .
C8 H8B 0.9800 .
C8 H8C 0.9800 .
C9 N1 1.481(7) .
C9 C10 1.507(8) .
C9 H9A 0.9900 .
C9 H9B 0.9900 .
C10 N4 1.483(7) .
C10 H10A 0.9900 .
C10 H10B 0.9900 .
C11 N4 1.479(7) .
C11 H11A 0.9800 .
C11 H11B 0.9800 .
C11 H11C 0.9800 .
C12 N4 1.476(7) .
C12 H12A 0.9800 .
C12 H12B 0.9800 .
C12 H12C 0.9800 .
C14 S3 1.824(6) .
Cl1 Cu1 2.2346(15) .
Cu1 N1 2.034(4) .
Cu1 N3 2.137(5) .
Cu1 N4 2.151(4) .
Cu1 N2 2.159(4) .
N5 S1 1.636(4) 3_676
N5 O4 1.768(13) 3_676
N5 S2 2.178(6) 3_676
N6 O5 1.643(11) 3_666
N6 S3 1.646(5) .
N6 S3 1.673(6) 3_666
N6 N6 1.778(17) 3_666
S3 N6 1.673(6) 3_666
